data_4134373
loop_
_publ_author_name
'Ma, Ni'
'Li, Yan-Yan'
'Chen, Ling'
'Wu, Li-Ming'

_publ_section_title
;
 \a-CsCu<sub>5</sub>Se<sub>3</sub>: Discovery of a Low-Cost Bulk Selenide
 with High Thermoelectric Performance.
;
_journal_issue 11
_journal_name_full 'Journal of the American Chemical Society'
_journal_page_first 5293
_journal_page_last 5303
_journal_paper_doi 10.1021/jacs.0c00062
_journal_volume 142
_journal_year 2020
_chemical_formula_sum 'Cs Cu5 Se3'
_chemical_formula_weight 687.49
_space_group_crystal_system tetragonal
_space_group_IT_number 136
_space_group_name_Hall '-P 4n 2n'
_space_group_name_H-M_alt 'P 42/m n m'
_audit_creation_method SHELXL-2014/7
_cell_angle_alpha 90
_cell_angle_beta 90
_cell_angle_gamma 90
_cell_formula_units_Z 4
_cell_length_a 13.2692(7)
_cell_length_b 13.2692(7)
_cell_length_c 4.0748(3)
_cell_measurement_reflns_used 3862
_cell_measurement_temperature 293(2)
_cell_measurement_theta_max 27.49
_cell_measurement_theta_min 3.07
_cell_volume 717.46(8)
_computing_structure_refinement 'SHELXL-2014/7 (Sheldrick, 2014)'
_diffrn_ambient_temperature 293(2)
_diffrn_measured_fraction_theta_full 11
_diffrn_measured_fraction_theta_max 0.927
_diffrn_measurement_device_type 'Bruker APEX-II CCD'
_diffrn_radiation_type MoK\a
_diffrn_radiation_wavelength 0.71073
_diffrn_reflns_av_R_equivalents 0.0717
_diffrn_reflns_av_unetI/netI 0.0574
_diffrn_reflns_Laue_measured_fraction_full 11
_diffrn_reflns_Laue_measured_fraction_max 0.927
_diffrn_reflns_limit_h_max 14
_diffrn_reflns_limit_h_min -17
_diffrn_reflns_limit_k_max 11
_diffrn_reflns_limit_k_min -16
_diffrn_reflns_limit_l_max 3
_diffrn_reflns_limit_l_min -5
_diffrn_reflns_number 1920
_diffrn_reflns_point_group_measured_fraction_full 11
_diffrn_reflns_point_group_measured_fraction_max 0.927
_diffrn_reflns_theta_full 25.242
_diffrn_reflns_theta_max 27.408
_diffrn_reflns_theta_min 3.070
_exptl_absorpt_coefficient_mu 34.684
_exptl_absorpt_correction_T_max 0.7123
_exptl_absorpt_correction_T_min 0.6123
_exptl_absorpt_correction_type multi-scan
_exptl_crystal_colour black
_exptl_crystal_density_diffrn 6.365
_exptl_crystal_description prism
_exptl_crystal_F_000 1208
_exptl_crystal_size_max 0.93
_exptl_crystal_size_mid 0.65
_exptl_crystal_size_min 0.55
_exptl_transmission_factor_max 0.7253
_exptl_transmission_factor_min 0.6123
_refine_diff_density_max 1.845
_refine_diff_density_min -2.148
_refine_diff_density_rms 0.452
_refine_ls_extinction_method none
_refine_ls_goodness_of_fit_ref 1.079
_refine_ls_hydrogen_treatment undef
_refine_ls_matrix_type full
_refine_ls_number_parameters 31
_refine_ls_number_reflns 459
_refine_ls_number_restraints 0
_refine_ls_restrained_S_all 1.079
_refine_ls_R_factor_all 0.0549
_refine_ls_R_factor_gt 0.0468
_refine_ls_shift/su_max 0.000
_refine_ls_shift/su_mean 0.000
_refine_ls_structure_factor_coef Fsqd
_refine_ls_weighting_details 'w=1/[\s^2^(Fo^2^)+(0.0589P)^2^+10.2920P] where P=(Fo^2^+2Fc^2^)/3'
_refine_ls_weighting_scheme calc
_refine_ls_wR_factor_gt 0.1173
_refine_ls_wR_factor_ref 0.1237
_reflns_Friedel_coverage 0.000
_reflns_number_gt 392
_reflns_number_total 459
_reflns_threshold_expression 'I > 2\s(I)'
_cod_data_source_file ja0c00062_si_002.cif
_cod_data_source_block Y
_cod_depositor_comments 'Adding full bibliography for 4134372--4134374.cif.'
_cod_original_cell_volume 717.46(9)
_cod_database_code 4134373
_shelx_shelxl_version_number 2014/7
_shelx_space_group_comment
;
The symmetry employed for this shelxl refinement is uniquely defined
by the following loop, which should always be used as a source of
symmetry information in preference to the above space-group names.
They are only intended as comments.
;
_shelx_estimated_absorpt_t_min 0.6123
_shelx_estimated_absorpt_t_max 0.7123

loop_
_space_group_symop_operation_xyz
'x, y, z'
'-y+1/2, x+1/2, z+1/2'
'-x, -y, z'
'y+1/2, -x+1/2, z+1/2'
'x+1/2, -y+1/2, -z+1/2'
'y, x, -z'
'-x+1/2, y+1/2, -z+1/2'
'-y, -x, -z'
'-x, -y, -z'
'y-1/2, -x-1/2, -z-1/2'
'x, y, -z'
'-y-1/2, x-1/2, -z-1/2'
'-x-1/2, y-1/2, z-1/2'
'-y, -x, z'
'x-1/2, -y-1/2, z-1/2'
'y, x, z'

loop_
_atom_site_label
_atom_site_type_symbol
_atom_site_fract_x
_atom_site_fract_y
_atom_site_fract_z
_atom_site_U_iso_or_equiv
_atom_site_adp_type
_atom_site_occupancy
_atom_site_site_symmetry_order
_atom_site_calc_flag
_atom_site_refinement_flags_posn
_atom_site_refinement_flags_adp
_atom_site_refinement_flags_occupancy
_atom_site_disorder_assembly
_atom_site_disorder_group
Cs1 Cs 0.61123(6) 0.38877(6) 0.0000 0.0164(4) Uani 1 4 d S T P . .
Cu3 Cu 0.31524(17) 0.31524(17) -1.0000 0.0482(10) Uani 1 4 d S T P . .
Cu1 Cu 0.20804(14) 0.41859(18) -0.5000 0.0362(6) Uani 1 2 d S T P . .
Cu2 Cu 0.89548(13) 0.48391(13) 0.0000 0.0220(5) Uani 1 2 d S T P . .
Se2 Se 0.38390(9) 0.38390(9) -0.5000 0.0110(5) Uani 1 4 d S T P . .
Se1 Se 0.60941(8) 0.16520(9) -0.5000 0.0117(4) Uani 1 2 d S T P . .

loop_
_atom_site_aniso_label
_atom_site_aniso_U_11
_atom_site_aniso_U_22
_atom_site_aniso_U_33
_atom_site_aniso_U_23
_atom_site_aniso_U_13
_atom_site_aniso_U_12
Cs1 0.0183(5) 0.0183(5) 0.0124(6) 0.000 0.000 -0.0008(4)
Cu3 0.0657(15) 0.0657(15) 0.0130(11) 0.000 0.000 -0.0340(19)
Cu1 0.0181(9) 0.0485(13) 0.0418(12) 0.000 0.000 0.0049(9)
Cu2 0.0287(9) 0.0166(8) 0.0207(8) 0.000 0.000 -0.0016(7)
Se2 0.0125(6) 0.0125(6) 0.0079(8) 0.000 0.000 0.0006(6)
Se1 0.0144(7) 0.0136(7) 0.0071(6) 0.000 0.000 0.0011(4)

loop_
_atom_type_symbol
_atom_type_description
_atom_type_scat_dispersion_real
_atom_type_scat_dispersion_imag
_atom_type_scat_source
Cs Cs -0.3680 2.1192 'International Tables Vol C Tables 4.2.6.8 and 6.1.1.4'
Cu Cu 0.3201 1.2651 'International Tables Vol C Tables 4.2.6.8 and 6.1.1.4'
Se Se -0.0929 2.2259 'International Tables Vol C Tables 4.2.6.8 and 6.1.1.4'

loop_
_geom_angle_atom_site_label_1
_geom_angle_atom_site_label_2
_geom_angle_atom_site_label_3
_geom_angle
_geom_angle_site_symmetry_1
_geom_angle_site_symmetry_3
_geom_angle_publ_flag
Se1 Cs1 Se1 109.36(4) . 14_666 ?
Se1 Cs1 Se1 71.97(3) . 14_665 ?
Se1 Cs1 Se1 68.96(3) 14_666 14_665 ?
Se1 Cs1 Se1 68.96(3) . 1_556 ?
Se1 Cs1 Se1 71.97(3) 14_666 1_556 ?
Se1 Cs1 Se1 109.36(4) 14_665 1_556 ?
Se1 Cs1 Se2 179.23(3) . 9_665 ?
Se1 Cs1 Se2 70.307(19) 14_666 9_665 ?
Se1 Cs1 Se2 107.26(3) 14_665 9_665 ?
Se1 Cs1 Se2 111.486(17) 1_556 9_665 ?
Se1 Cs1 Se2 111.486(17) . 9_664 ?
Se1 Cs1 Se2 107.26(3) 14_666 9_664 ?
Se1 Cs1 Se2 70.307(19) 14_665 9_664 ?
Se1 Cs1 Se2 179.23(3) 1_556 9_664 ?
Se2 Cs1 Se2 68.06(3) 9_665 9_664 ?
Se1 Cs1 Se2 107.26(3) . 1_556 ?
Se1 Cs1 Se2 111.486(17) 14_666 1_556 ?
Se1 Cs1 Se2 179.23(3) 14_665 1_556 ?
Se1 Cs1 Se2 70.307(19) 1_556 1_556 ?
Se2 Cs1 Se2 73.51(4) 9_665 1_556 ?
Se2 Cs1 Se2 110.04(3) 9_664 1_556 ?
Se1 Cs1 Se2 70.306(19) . . ?
Se1 Cs1 Se2 179.23(3) 14_666 . ?
Se1 Cs1 Se2 111.487(17) 14_665 . ?
Se1 Cs1 Se2 107.26(3) 1_556 . ?
Se2 Cs1 Se2 110.04(3) 9_665 . ?
Se2 Cs1 Se2 73.51(4) 9_664 . ?
Se2 Cs1 Se2 68.06(3) 1_556 . ?
Se1 Cs1 Cu2 38.389(18) . 14_665 ?
Se1 Cs1 Cu2 105.54(3) 14_666 14_665 ?
Se1 Cs1 Cu2 105.54(3) 14_665 14_665 ?
Se1 Cs1 Cu2 38.389(18) 1_556 14_665 ?
Se2 Cs1 Cu2 142.31(2) 9_665 14_665 ?
Se2 Cs1 Cu2 142.31(2) 9_664 14_665 ?
Se2 Cs1 Cu2 73.75(3) 1_556 14_665 ?
Se2 Cs1 Cu2 73.75(3) . 14_665 ?
Se1 Cs1 Cu2 105.54(3) . . ?
Se1 Cs1 Cu2 38.389(18) 14_666 . ?
Se1 Cs1 Cu2 38.389(18) 14_665 . ?
Se1 Cs1 Cu2 105.54(3) 1_556 . ?
Se2 Cs1 Cu2 73.75(3) 9_665 . ?
Se2 Cs1 Cu2 73.75(3) 9_664 . ?
Se2 Cs1 Cu2 142.31(2) 1_556 . ?
Se2 Cs1 Cu2 142.31(2) . . ?
Cu2 Cs1 Cu2 127.01(6) 14_665 . ?
Se1 Cs1 Cu3 143.283(15) . 9_664 ?
Se1 Cs1 Cu3 78.16(3) 14_666 9_664 ?
Se1 Cs1 Cu3 78.16(3) 14_665 9_664 ?
Se1 Cs1 Cu3 143.283(14) 1_556 9_664 ?
Se2 Cs1 Cu3 36.062(19) 9_665 9_664 ?
Se2 Cs1 Cu3 36.062(19) 9_664 9_664 ?
Se2 Cs1 Cu3 102.53(3) 1_556 9_664 ?
Se2 Cs1 Cu3 102.53(3) . 9_664 ?
Cu2 Cs1 Cu3 175.45(4) 14_665 9_664 ?
Cu2 Cs1 Cu3 57.54(3) . 9_664 ?
Se1 Cs1 Cu3 78.16(3) . 1_556 ?
Se1 Cs1 Cu3 143.283(14) 14_666 1_556 ?
Se1 Cs1 Cu3 143.283(14) 14_665 1_556 ?
Se1 Cs1 Cu3 78.16(3) 1_556 1_556 ?
Se2 Cs1 Cu3 102.53(3) 9_665 1_556 ?
Se2 Cs1 Cu3 102.53(3) 9_664 1_556 ?
Se2 Cs1 Cu3 36.062(19) 1_556 1_556 ?
Se2 Cs1 Cu3 36.062(19) . 1_556 ?
Cu2 Cs1 Cu3 57.54(3) 14_665 1_556 ?
Cu2 Cs1 Cu3 175.45(4) . 1_556 ?
Cu3 Cs1 Cu3 117.90(5) 9_664 1_556 ?
Se2 Cu3 Se2 115.38(14) . 1_554 ?
Se2 Cu3 Se1 109.91(3) . 5_453 ?
Se2 Cu3 Se1 109.91(3) 1_554 5_453 ?
Se2 Cu3 Se1 109.91(3) . 2_544 ?
Se2 Cu3 Se1 109.91(3) 1_554 2_544 ?
Se1 Cu3 Se1 100.86(11) 5_453 2_544 ?
Se2 Cu3 Cu1 127.84(8) . 6_553 ?
Se2 Cu3 Cu1 53.14(4) 1_554 6_553 ?
Se1 Cu3 Cu1 121.90(9) 5_453 6_553 ?
Se1 Cu3 Cu1 57.00(4) 2_544 6_553 ?
Se2 Cu3 Cu1 127.84(8) . 1_554 ?
Se2 Cu3 Cu1 53.14(4) 1_554 1_554 ?
Se1 Cu3 Cu1 57.00(4) 5_453 1_554 ?
Se1 Cu3 Cu1 121.90(9) 2_544 1_554 ?
Cu1 Cu3 Cu1 88.22(6) 6_553 1_554 ?
Se2 Cu3 Cu1 53.14(4) . 6_554 ?
Se2 Cu3 Cu1 127.84(8) 1_554 6_554 ?
Se1 Cu3 Cu1 121.90(9) 5_453 6_554 ?
Se1 Cu3 Cu1 57.00(4) 2_544 6_554 ?
Cu1 Cu3 Cu1 91.76(6) 6_553 6_554 ?
Cu1 Cu3 Cu1 178.54(15) 1_554 6_554 ?
Se2 Cu3 Cu1 53.14(4) . . ?
Se2 Cu3 Cu1 127.84(8) 1_554 . ?
Se1 Cu3 Cu1 57.00(4) 5_453 . ?
Se1 Cu3 Cu1 121.90(9) 2_544 . ?
Cu1 Cu3 Cu1 178.54(15) 6_553 . ?
Cu1 Cu3 Cu1 91.76(6) 1_554 . ?
Cu1 Cu3 Cu1 88.22(6) 6_554 . ?
Se2 Cu3 Cs1 62.75(6) . 9_664 ?
Se2 Cu3 Cs1 62.75(6) 1_554 9_664 ?
Se1 Cu3 Cs1 98.52(4) 5_453 9_664 ?
Se1 Cu3 Cs1 160.62(8) 2_544 9_664 ?
Cu1 Cu3 Cs1 111.71(8) 6_553 9_664 ?
Cu1 Cu3 Cs1 69.63(6) 1_554 9_664 ?
Cu1 Cu3 Cs1 111.71(8) 6_554 9_664 ?
Cu1 Cu3 Cs1 69.63(6) . 9_664 ?
Se2 Cu3 Cs1 62.75(6) . 1_554 ?
Se2 Cu3 Cs1 62.75(6) 1_554 1_554 ?
Se1 Cu3 Cs1 160.62(8) 5_453 1_554 ?
Se1 Cu3 Cs1 98.52(4) 2_544 1_554 ?
Cu1 Cu3 Cs1 69.63(6) 6_553 1_554 ?
Cu1 Cu3 Cs1 111.71(8) 1_554 1_554 ?
Cu1 Cu3 Cs1 69.63(6) 6_554 1_554 ?
Cu1 Cu3 Cs1 111.71(8) . 1_554 ?
Cs1 Cu3 Cs1 62.10(5) 9_664 1_554 ?
Se2 Cu3 Cs1 150.33(9) . 2_543 ?
Se2 Cu3 Cs1 94.29(6) 1_554 2_543 ?
Se1 Cu3 Cs1 55.78(5) 5_453 2_543 ?
Se1 Cu3 Cs1 55.78(5) 2_544 2_543 ?
Cu1 Cu3 Cs1 69.60(6) 6_553 2_543 ?
Cu1 Cu3 Cs1 69.60(6) 1_554 2_543 ?
Cu1 Cu3 Cs1 109.03(8) 6_554 2_543 ?
Cu1 Cu3 Cs1 109.03(8) . 2_543 ?
Cs1 Cu3 Cs1 139.140(14) 9_664 2_543 ?
Cs1 Cu3 Cs1 139.140(14) 1_554 2_543 ?
Se2 Cu3 Cs1 94.29(6) . 2_544 ?
Se2 Cu3 Cs1 150.33(9) 1_554 2_544 ?
Se1 Cu3 Cs1 55.78(5) 5_453 2_544 ?
Se1 Cu3 Cs1 55.78(5) 2_544 2_544 ?
Cu1 Cu3 Cs1 109.03(8) 6_553 2_544 ?
Cu1 Cu3 Cs1 109.03(8) 1_554 2_544 ?
Cu1 Cu3 Cs1 69.60(6) 6_554 2_544 ?
Cu1 Cu3 Cs1 69.61(6) . 2_544 ?
Cs1 Cu3 Cs1 139.140(13) 9_664 2_544 ?
Cs1 Cu3 Cs1 139.140(14) 1_554 2_544 ?
Cs1 Cu3 Cs1 56.04(4) 2_543 2_544 ?
Se2 Cu1 Cu2 161.98(12) . 2_544 ?
Se2 Cu1 Se1 113.81(10) . 6_554 ?
Cu2 Cu1 Se1 84.21(7) 2_544 6_554 ?
Se2 Cu1 Se1 113.65(6) . 5_453 ?
Cu2 Cu1 Se1 57.48(5) 2_544 5_453 ?
Se1 Cu1 Se1 107.43(7) 6_554 5_453 ?
Se2 Cu1 Se1 113.65(6) . 5_454 ?
Cu2 Cu1 Se1 57.48(5) 2_544 5_454 ?
Se1 Cu1 Se1 107.43(7) 6_554 5_454 ?
Se1 Cu1 Se1 99.75(8) 5_453 5_454 ?
Se2 Cu1 Cu2 125.13(6) . 9_664 ?
Cu2 Cu1 Cu2 64.19(7) 2_544 9_664 ?
Se1 Cu1 Cu2 55.74(5) 6_554 9_664 ?
Se1 Cu1 Cu2 52.44(4) 5_453 9_664 ?
Se1 Cu1 Cu2 120.83(8) 5_454 9_664 ?
Se2 Cu1 Cu2 125.13(6) . 9_665 ?
Cu2 Cu1 Cu2 64.19(7) 2_544 9_665 ?
Se1 Cu1 Cu2 55.74(5) 6_554 9_665 ?
Se1 Cu1 Cu2 120.83(8) 5_453 9_665 ?
Se1 Cu1 Cu2 52.44(4) 5_454 9_665 ?
Cu2 Cu1 Cu2 94.39(8) 9_664 9_665 ?
Se2 Cu1 Cu3 54.18(6) . 1_556 ?
Cu2 Cu1 Cu3 116.09(8) 2_544 1_556 ?
Se1 Cu1 Cu3 125.54(7) 6_554 1_556 ?
Se1 Cu1 Cu3 126.40(10) 5_453 1_556 ?
Se1 Cu1 Cu3 59.71(6) 5_454 1_556 ?
Cu2 Cu1 Cu3 178.61(8) 9_664 1_556 ?
Cu2 Cu1 Cu3 86.92(3) 9_665 1_556 ?
Se2 Cu1 Cu3 54.18(6) . . ?
Cu2 Cu1 Cu3 116.09(8) 2_544 . ?
Se1 Cu1 Cu3 125.54(7) 6_554 . ?
Se1 Cu1 Cu3 59.71(6) 5_453 . ?
Se1 Cu1 Cu3 126.40(10) 5_454 . ?
Cu2 Cu1 Cu3 86.92(3) 9_664 . ?
Cu2 Cu1 Cu3 178.61(8) 9_665 . ?
Cu3 Cu1 Cu3 91.76(6) 1_556 . ?
Se2 Cu1 Cs1 62.72(5) . 9_665 ?
Cu2 Cu1 Cs1 131.50(6) 2_544 9_665 ?
Se1 Cu1 Cs1 60.95(5) 6_554 9_665 ?
Se1 Cu1 Cs1 159.70(6) 5_453 9_665 ?
Se1 Cu1 Cs1 99.75(3) 5_454 9_665 ?
Cu2 Cu1 Cs1 111.57(8) 9_664 9_665 ?
Cu2 Cu1 Cs1 68.29(5) 9_665 9_665 ?
Cu3 Cu1 Cs1 69.36(7) 1_556 9_665 ?
Cu3 Cu1 Cs1 111.65(8) . 9_665 ?
Se2 Cu1 Cs1 62.72(5) . 9_664 ?
Cu2 Cu1 Cs1 131.50(6) 2_544 9_664 ?
Se1 Cu1 Cs1 60.95(5) 6_554 9_664 ?
Se1 Cu1 Cs1 99.75(3) 5_453 9_664 ?
Se1 Cu1 Cs1 159.70(6) 5_454 9_664 ?
Cu2 Cu1 Cs1 68.29(5) 9_664 9_664 ?
Cu2 Cu1 Cs1 111.57(8) 9_665 9_664 ?
Cu3 Cu1 Cs1 111.65(8) 1_556 9_664 ?
Cu3 Cu1 Cs1 69.36(7) . 9_664 ?
Cs1 Cu1 Cs1 60.34(3) 9_665 9_664 ?
Se2 Cu1 Cs1 96.33(8) . 2_544 ?
Cu2 Cu1 Cs1 65.65(6) 2_544 2_544 ?
Se1 Cu1 Cs1 149.86(7) 6_554 2_544 ?
Se1 Cu1 Cs1 56.94(5) 5_453 2_544 ?
Se1 Cu1 Cs1 56.94(5) 5_454 2_544 ?
Cu2 Cu1 Cs1 107.20(6) 9_664 2_544 ?
Cu2 Cu1 Cs1 107.20(6) 9_665 2_544 ?
Cu3 Cu1 Cs1 71.92(8) 1_556 2_544 ?
Cu3 Cu1 Cs1 71.92(8) . 2_544 ?
Cs1 Cu1 Cs1 141.18(3) 9_665 2_544 ?
Cs1 Cu1 Cs1 141.18(3) 9_664 2_544 ?
Se1 Cu2 Se1 118.90(4) 13_766 14_665 ?
Se1 Cu2 Se1 118.90(4) 13_766 14_666 ?
Se1 Cu2 Se1 108.12(8) 14_665 14_666 ?
Se1 Cu2 Cu1 174.68(10) 13_766 10_665 ?
Se1 Cu2 Cu1 63.24(5) 14_665 10_665 ?
Se1 Cu2 Cu1 63.24(5) 14_666 10_665 ?
Se1 Cu2 Cu1 61.37(6) 13_766 9_664 ?
Se1 Cu2 Cu1 58.47(5) 14_665 9_664 ?
Se1 Cu2 Cu1 131.68(8) 14_666 9_664 ?
Cu1 Cu2 Cu1 121.45(5) 10_665 9_664 ?
Se1 Cu2 Cu1 61.37(6) 13_766 9_665 ?
Se1 Cu2 Cu1 131.68(8) 14_665 9_665 ?
Se1 Cu2 Cu1 58.47(5) 14_666 9_665 ?
Cu1 Cu2 Cu1 121.45(5) 10_665 9_665 ?
Cu1 Cu2 Cu1 94.39(8) 9_664 9_665 ?
Se1 Cu2 Cu2 82.79(8) 13_766 9_765 ?
Se1 Cu2 Cu2 113.02(6) 14_665 9_765 ?
Se1 Cu2 Cu2 113.02(6) 14_666 9_765 ?
Cu1 Cu2 Cu2 91.89(9) 10_665 9_765 ?
Cu1 Cu2 Cu2 114.71(7) 9_664 9_765 ?
Cu1 Cu2 Cu2 114.71(7) 9_665 9_765 ?
Se1 Cu2 Cu2 56.54(6) 13_766 10_676 ?
Se1 Cu2 Cu2 171.44(6) 14_665 10_676 ?
Se1 Cu2 Cu2 80.15(3) 14_666 10_676 ?
Cu1 Cu2 Cu2 120.62(5) 10_665 10_676 ?
Cu1 Cu2 Cu2 117.87(9) 9_664 10_676 ?
Cu1 Cu2 Cu2 54.29(6) 9_665 10_676 ?
Cu2 Cu2 Cu2 60.44(2) 9_765 10_676 ?
Se1 Cu2 Cu2 115.31(4) 13_766 2_645 ?
Se1 Cu2 Cu2 123.85(8) 14_665 2_645 ?
Se1 Cu2 Cu2 52.92(5) 14_666 2_645 ?
Cu1 Cu2 Cu2 61.52(6) 10_665 2_645 ?
Cu1 Cu2 Cu2 174.95(9) 9_664 2_645 ?
Cu1 Cu2 Cu2 86.85(4) 9_665 2_645 ?
Cu2 Cu2 Cu2 60.44(2) 9_765 2_645 ?
Cu2 Cu2 Cu2 59.13(4) 10_676 2_645 ?
Se1 Cu2 Cu2 56.54(6) 13_766 10_675 ?
Se1 Cu2 Cu2 80.15(3) 14_665 10_675 ?
Se1 Cu2 Cu2 171.44(6) 14_666 10_675 ?
Cu1 Cu2 Cu2 120.62(5) 10_665 10_675 ?
Cu1 Cu2 Cu2 54.29(6) 9_664 10_675 ?
Cu1 Cu2 Cu2 117.87(9) 9_665 10_675 ?
Cu2 Cu2 Cu2 60.44(2) 9_765 10_675 ?
Cu2 Cu2 Cu2 91.51(7) 10_676 10_675 ?
Cu2 Cu2 Cu2 120.87(4) 2_645 10_675 ?
Se1 Cu2 Cu2 115.31(4) 13_766 2_644 ?
Se1 Cu2 Cu2 52.92(5) 14_665 2_644 ?
Se1 Cu2 Cu2 123.85(8) 14_666 2_644 ?
Cu1 Cu2 Cu2 61.52(6) 10_665 2_644 ?
Cu1 Cu2 Cu2 86.85(4) 9_664 2_644 ?
Cu1 Cu2 Cu2 174.95(9) 9_665 2_644 ?
Cu2 Cu2 Cu2 60.44(2) 9_765 2_644 ?
Cu2 Cu2 Cu2 120.87(4) 10_676 2_644 ?
Cu2 Cu2 Cu2 91.51(7) 2_645 2_644 ?
Cu2 Cu2 Cu2 59.13(4) 10_675 2_644 ?
Se1 Cu2 Cs1 106.96(6) 13_766 . ?
Se1 Cu2 Cs1 62.64(4) 14_665 . ?
Se1 Cu2 Cs1 62.64(4) 14_666 . ?
Cu1 Cu2 Cs1 78.36(7) 10_665 . ?
Cu1 Cu2 Cs1 71.26(5) 9_664 . ?
Cu1 Cu2 Cs1 71.26(5) 9_665 . ?
Cu2 Cu2 Cs1 170.25(9) 9_765 . ?
Cu2 Cu2 Cs1 124.74(5) 10_676 . ?
Cu2 Cu2 Cs1 113.75(6) 2_645 . ?
Cu2 Cu2 Cs1 124.74(5) 10_675 . ?
Cu2 Cu2 Cs1 113.75(6) 2_644 . ?
Cu1 Se2 Cu1 112.31(14) . 6_554 ?
Cu1 Se2 Cu3 72.68(5) . . ?
Cu1 Se2 Cu3 72.68(5) 6_554 . ?
Cu1 Se2 Cu3 72.68(5) . 1_556 ?
Cu1 Se2 Cu3 72.68(5) 6_554 1_556 ?
Cu3 Se2 Cu3 115.38(14) . 1_556 ?
Cu1 Se2 Cs1 81.78(5) . 9_665 ?
Cu1 Se2 Cs1 144.04(2) 6_554 9_665 ?
Cu3 Se2 Cs1 142.45(3) . 9_665 ?
Cu3 Se2 Cs1 81.19(5) 1_556 9_665 ?
Cu1 Se2 Cs1 144.04(2) . 1_554 ?
Cu1 Se2 Cs1 81.78(5) 6_554 1_554 ?
Cu3 Se2 Cs1 81.19(5) . 1_554 ?
Cu3 Se2 Cs1 142.45(3) 1_556 1_554 ?
Cs1 Se2 Cs1 106.49(4) 9_665 1_554 ?
Cu1 Se2 Cs1 81.78(5) . 9_664 ?
Cu1 Se2 Cs1 144.04(2) 6_554 9_664 ?
Cu3 Se2 Cs1 81.19(5) . 9_664 ?
Cu3 Se2 Cs1 142.45(3) 1_556 9_664 ?
Cs1 Se2 Cs1 68.06(3) 9_665 9_664 ?
Cs1 Se2 Cs1 69.96(3) 1_554 9_664 ?
Cu1 Se2 Cs1 144.04(2) . . ?
Cu1 Se2 Cs1 81.78(5) 6_554 . ?
Cu3 Se2 Cs1 142.45(3) . . ?
Cu3 Se2 Cs1 81.19(5) 1_556 . ?
Cs1 Se2 Cs1 69.96(3) 9_665 . ?
Cs1 Se2 Cs1 68.06(3) 1_554 . ?
Cs1 Se2 Cs1 106.49(4) 9_664 . ?
Cu2 Se1 Cu2 70.54(6) 13_755 14_664 ?
Cu2 Se1 Cu2 70.54(6) 13_755 14_665 ?
Cu2 Se1 Cu2 108.12(8) 14_664 14_665 ?
Cu2 Se1 Cu1 101.11(7) 13_755 6_554 ?
Cu2 Se1 Cu1 65.79(5) 14_664 6_554 ?
Cu2 Se1 Cu1 65.79(5) 14_665 6_554 ?
Cu2 Se1 Cu1 66.18(6) 13_755 5_554 ?
Cu2 Se1 Cu1 136.66(8) 14_664 5_554 ?
Cu2 Se1 Cu1 59.28(5) 14_665 5_554 ?
Cu1 Se1 Cu1 124.80(5) 6_554 5_554 ?
Cu2 Se1 Cu1 66.18(6) 13_755 5_553 ?
Cu2 Se1 Cu1 59.28(5) 14_664 5_553 ?
Cu2 Se1 Cu1 136.66(8) 14_665 5_553 ?
Cu1 Se1 Cu1 124.80(5) 6_554 5_553 ?
Cu1 Se1 Cu1 99.75(8) 5_554 5_553 ?
Cu2 Se1 Cu3 96.97(7) 13_755 10_664 ?
Cu2 Se1 Cu3 121.34(4) 14_664 10_664 ?
Cu2 Se1 Cu3 121.34(4) 14_665 10_664 ?
Cu1 Se1 Cu3 161.92(8) 6_554 10_664 ?
Cu1 Se1 Cu3 63.29(5) 5_554 10_664 ?
Cu1 Se1 Cu3 63.29(5) 5_553 10_664 ?
Cu2 Se1 Cs1 145.506(13) 13_755 . ?
Cu2 Se1 Cs1 136.50(5) 14_664 . ?
Cu2 Se1 Cs1 78.97(4) 14_665 . ?
Cu1 Se1 Cs1 79.98(5) 6_554 . ?
Cu1 Se1 Cs1 84.71(5) 5_554 . ?
Cu1 Se1 Cs1 140.67(6) 5_553 . ?
Cu3 Se1 Cs1 85.14(5) 10_664 . ?
Cu2 Se1 Cs1 145.506(13) 13_755 1_554 ?
Cu2 Se1 Cs1 78.97(4) 14_664 1_554 ?
Cu2 Se1 Cs1 136.50(5) 14_665 1_554 ?
Cu1 Se1 Cs1 79.98(5) 6_554 1_554 ?
Cu1 Se1 Cs1 140.67(6) 5_554 1_554 ?
Cu1 Se1 Cs1 84.71(5) 5_553 1_554 ?
Cu3 Se1 Cs1 85.14(5) 10_664 1_554 ?
Cs1 Se1 Cs1 68.96(3) . 1_554 ?

loop_
_geom_bond_atom_site_label_1
_geom_bond_atom_site_label_2
_geom_bond_distance
_geom_bond_site_symmetry_2
_geom_bond_publ_flag
Cs1 Se1 3.5990(12) . ?
Cs1 Se1 3.5990(12) 14_666 ?
Cs1 Se1 3.5990(12) 14_665 ?
Cs1 Se1 3.5990(12) 1_556 ?
Cs1 Se2 3.6405(12) 9_665 ?
Cs1 Se2 3.6405(12) 9_664 ?
Cs1 Se2 3.6405(12) 1_556 ?
Cs1 Se2 3.6406(12) . ?
Cs1 Cu2 3.9774(18) 14_665 ?
Cs1 Cu2 3.9775(18) . ?
Cs1 Cu3 4.047(3) 9_664 ?
Cs1 Cu3 4.047(3) 1_556 ?
Cu3 Se2 2.4107(19) . ?
Cu3 Se2 2.4107(19) 1_554 ?
Cu3 Se1 2.743(2) 5_453 ?
Cu3 Se1 2.743(2) 2_544 ?
Cu3 Cu1 2.8381(14) 6_553 ?
Cu3 Cu1 2.8381(14) 1_554 ?
Cu3 Cu1 2.8381(14) 6_554 ?
Cu3 Cu1 2.8381(14) . ?
Cu3 Cs1 4.047(3) 9_664 ?
Cu3 Cs1 4.047(3) 1_554 ?
Cu3 Cs1 4.337(3) 2_543 ?
Cu3 Cs1 4.337(3) 2_544 ?
Cu1 Se2 2.378(2) . ?
Cu1 Cu2 2.565(3) 2_544 ?
Cu1 Se1 2.595(3) 6_554 ?
Cu1 Se1 2.6646(16) 5_453 ?
Cu1 Se1 2.6646(16) 5_454 ?
Cu1 Cu2 2.7770(17) 9_664 ?
Cu1 Cu2 2.7770(17) 9_665 ?
Cu1 Cu3 2.8381(14) 1_556 ?
Cu1 Cs1 4.054(2) 9_665 ?
Cu1 Cs1 4.054(2) 9_664 ?
Cu1 Cs1 4.276(3) 2_544 ?
Cu2 Se1 2.406(2) 13_766 ?
Cu2 Se1 2.5165(12) 14_665 ?
Cu2 Se1 2.5165(12) 14_666 ?
Cu2 Cu1 2.565(3) 10_665 ?
Cu2 Cu1 2.7770(17) 9_664 ?
Cu2 Cu1 2.7770(17) 9_665 ?
Cu2 Cu2 2.807(3) 9_765 ?
Cu2 Cu2 2.8442(16) 10_676 ?
Cu2 Cu2 2.8442(17) 2_645 ?
Cu2 Cu2 2.8442(16) 10_675 ?
Cu2 Cu2 2.8442(17) 2_644 ?
Se2 Cu1 2.378(2) 6_554 ?
Se2 Cu3 2.4107(19) 1_556 ?
Se2 Cs1 3.6406(12) 9_665 ?
Se2 Cs1 3.6406(12) 1_554 ?
Se2 Cs1 3.6406(12) 9_664 ?
Se1 Cu2 2.406(2) 13_755 ?
Se1 Cu2 2.5164(12) 14_664 ?
Se1 Cu2 2.5164(12) 14_665 ?
Se1 Cu1 2.595(2) 6_554 ?
Se1 Cu1 2.6646(16) 5_554 ?
Se1 Cu1 2.6646(16) 5_553 ?
Se1 Cu3 2.744(2) 10_664 ?
Se1 Cs1 3.5990(12) 1_554 ?
